data_1571667
loop_
_publ_author_name
'Rom, Christopher L.'
'O'Donnell, Shaun'
'Huang, Kayla'
'Klein, Ryan A.'
'Kramer, Morgan J.'
'Smaha, Rebecca W.'
'Zakutayev, Andriy'

_publ_section_title
;
 Low-temperature synthesis of cation-ordered bulk
 Zn<sub>3</sub>WN<sub>4</sub> semiconductor <i>via</i> heterovalent
 solid-state metathesis.
;
_journal_issue 25
_journal_name_full 'Chemical science'
_journal_page_first 9709
_journal_page_last 9718
_journal_paper_doi 10.1039/d4sc00322e
_journal_volume 15
_journal_year 2024
_chemical_formula_sum 'Mo N4 Zn3'
_chemical_formula_weight 348.15
_chemical_name_mineral Zn3MoN4
_space_group_IT_number 31
_space_group_name_Hall 'P 2ac -2'
_space_group_name_H-M_alt 'P m n 21'
_symmetry_cell_setting orthorhombic
_symmetry_space_group_name_Hall 'P 2ac -2'
_symmetry_space_group_name_H-M 'P m n 21'
_audit_update_record
;
2023-11-15 deposited with the CCDC.	2024-05-01 downloaded from the CCDC.
;
_cell_angle_alpha 90
_cell_angle_beta 90
_cell_angle_gamma 90
_cell_formula_units_Z 2
_cell_length_a 6.549(4)
_cell_length_b 5.673(3)
_cell_length_c 5.3115(3)
_cell_measurement_reflns_used 531
_cell_measurement_temperature 295(1)
_cell_measurement_theta_max 16.95
_cell_measurement_theta_min 1
_cell_volume 197.34(16)
_computing_structure_refinement 'Topas Academic'
_diffrn_ambient_temperature 295(1)
_diffrn_measured_fraction_theta_full 1.0
_diffrn_measurement_device_type '28-ID-2 NSLS-II BNL'
_diffrn_radiation_type synchrotron
_diffrn_radiation_wavelength 0.1821
_diffrn_reflns_av_R_equivalents 0.0
_diffrn_reflns_number 531
_exptl_crystal_density_diffrn 5.859
_exptl_crystal_description N/A
_refine_ls_goodness_of_fit_all 1.796
_refine_ls_matrix_type full
_refine_ls_number_parameters 35
_refine_ls_number_restraints 0
_cod_data_source_file d4sc00322e2.cif
_cod_data_source_block Zn3MoN4
_cod_depositor_comments 'Adding full bibliography for 1571667--1571668.cif.'
_cod_database_code 1571667

loop_
_symmetry_equiv_pos_as_xyz
'x, y, z '
'-x+1/2, -y, z+1/2 '
'-x, y, z '
'x+1/2, -y, z+1/2 '

loop_
_atom_site_label
_atom_site_type_symbol
_atom_site_symmetry_multiplicity
_atom_site_fract_x
_atom_site_fract_y
_atom_site_fract_z
_atom_site_occupancy
_atom_site_B_iso_or_equiv
Zn1 Zn 4 0.2512(10) 0.8455(8) 0.6592(18) 1 0.49(8)
Zn2 Zn 2 0 0.3205(16) 0.6775(17) 1 0.45(17)
Mo1 Mo 2 0 0.6740(11) 0.1600(19) 1 0.26(4)
N1 N 4 0.752(5) 0.842(6) 0.025(2) 1 0.3(2)
N2 N 2 0 0.295(6) 0.104(5) 1 0.4(4)
N3 N 2 0 0.680(9) 0.590(4) 1 0.5(5)

loop_
_geom_angle_atom_site_label_1
_geom_angle_atom_site_label_2
_geom_angle_atom_site_label_3
_geom_angle
_geom_angle_site_symmetry_1
_geom_angle_site_symmetry_2
_geom_angle_site_symmetry_3
N1 Zn1 N2 110(2) 4_475 1_555 2_565
N3 Zn1 N1 113(3) 1_555 1_555 4_475
N3 Zn1 N2 121(3) 1_555 1_555 2_565
N1 Zn1 N3 100(3) 3_656 1_555 1_555
N1 Zn1 N1 112.5(13) 3_656 1_555 4_475
N1 Zn1 N2 99(3) 3_656 1_555 2_565
Zn2 Zn1 N1 88.4(16) 1_565 1_555 3_656
Zn2 Zn1 N3 89(2) 1_565 1_555 1_555
Zn2 Zn1 N1 38.9(11) 1_565 1_555 4_475
Zn2 Zn1 N2 146.8(15) 1_565 1_555 2_565
Mo1 Zn1 Zn2 62.3(4) 2_575 1_555 1_565
Mo1 Zn1 N1 90.8(16) 2_575 1_555 3_656
Mo1 Zn1 N3 149(2) 2_575 1_555 1_555
Mo1 Zn1 N1 37.1(11) 2_575 1_555 4_475
Mo1 Zn1 N2 85.2(13) 2_575 1_555 2_565
Zn2 Zn1 Mo1 89.5(4) 2_564 1_555 2_575
Zn2 Zn1 Zn2 123.0(5) 2_564 1_555 1_565
Zn2 Zn1 N1 143.9(13) 2_564 1_555 3_656
Zn2 Zn1 N3 98(2) 2_564 1_555 1_555
Zn2 Zn1 N1 88.4(10) 2_564 1_555 4_475
Zn2 Zn1 N2 45(3) 2_564 1_555 2_565
Zn1 Zn1 Zn2 59.6(4) 2_574 1_555 2_564
Zn1 Zn1 Mo1 62.0(5) 2_574 1_555 2_575
Zn1 Zn1 Zn2 63.5(5) 2_574 1_555 1_565
Zn1 Zn1 N1 147.2(19) 2_574 1_555 3_656
Zn1 Zn1 N3 96(2) 2_574 1_555 1_555
Zn1 Zn1 N1 34.7(9) 2_574 1_555 4_475
Zn1 Zn1 N2 96(2) 2_574 1_555 2_565
Zn1 Zn1 Zn1 113.2(10) 2_575 1_555 2_574
Zn1 Zn1 Zn2 146.9(5) 2_575 1_555 2_564
Zn1 Zn1 Mo1 61.9(5) 2_575 1_555 2_575
Zn1 Zn1 Zn2 60.1(5) 2_575 1_555 1_565
Zn1 Zn1 N1 34.1(17) 2_575 1_555 3_656
Zn1 Zn1 N3 115(2) 2_575 1_555 1_555
Zn1 Zn1 N1 78.5(11) 2_575 1_555 4_475
Zn1 Zn1 N2 112(2) 2_575 1_555 2_565
N1 Zn2 N1 107(2) 2_565 1_555 4_465
N3 Zn2 N1 110.3(18) 1_555 1_555 2_565
N3 Zn2 N1 110.3(18) 1_555 1_555 4_465
N2 Zn2 N3 107(3) 1_556 1_555 1_555
N2 Zn2 N1 111.4(10) 1_556 1_555 2_565
N2 Zn2 N1 111.4(10) 1_556 1_555 4_465
N2 Zn2 N2 174(2) 1_555 1_555 1_556
N2 Zn2 N3 80(2) 1_555 1_555 1_555
N2 Zn2 N1 65.5(7) 1_555 1_555 2_565
N2 Zn2 N1 65.5(7) 1_555 1_555 4_465
Zn1 Zn2 N2 85.9(8) 1_545 1_555 1_555
Zn1 Zn2 N2 88.6(11) 1_545 1_555 1_556
Zn1 Zn2 N3 145.5(8) 1_545 1_555 1_555
Zn1 Zn2 N1 91.4(16) 1_545 1_555 2_565
Zn1 Zn2 N1 35.7(14) 1_545 1_555 4_465
Zn1 Zn2 Zn1 62.8(5) 3_545 1_555 1_545
Zn1 Zn2 N2 85.9(8) 3_545 1_555 1_555
Zn1 Zn2 N2 88.6(11) 3_545 1_555 1_556
Zn1 Zn2 N3 145.5(8) 3_545 1_555 1_555
Zn1 Zn2 N1 35.7(14) 3_545 1_555 2_565
Zn1 Zn2 N1 91.4(16) 3_545 1_555 4_465
Zn1 Zn2 Zn1 60.3(4) 4_465 1_555 3_545
Zn1 Zn2 Zn1 92.3(5) 4_465 1_555 1_545
Zn1 Zn2 N2 142.2(6) 4_465 1_555 1_555
Zn1 Zn2 N2 34.6(6) 4_465 1_555 1_556
Zn1 Zn2 N3 118.0(18) 4_465 1_555 1_555
Zn1 Zn2 N1 76.9(7) 4_465 1_555 2_565
Zn1 Zn2 N1 126.7(13) 4_465 1_555 4_465
Zn1 Zn2 Zn1 61.8(3) 2_565 1_555 4_465
Zn1 Zn2 Zn1 92.3(5) 2_565 1_555 3_545
Zn1 Zn2 Zn1 60.3(4) 2_565 1_555 1_545
Zn1 Zn2 N2 142.2(6) 2_565 1_555 1_555
Zn1 Zn2 N2 34.6(6) 2_565 1_555 1_556
Zn1 Zn2 N3 118.0(18) 2_565 1_555 1_555
Zn1 Zn2 N1 126.7(13) 2_565 1_555 2_565
Zn1 Zn2 N1 76.9(7) 2_565 1_555 4_465
N1 Mo1 N1 107(3) 3_655 1_555 1_455
N2 Mo1 N1 114.8(18) 1_555 1_555 3_655
N2 Mo1 N1 114.8(18) 1_555 1_555 1_455
N3 Mo1 N2 99(3) 1_555 1_555 1_555
N3 Mo1 N1 110.5(13) 1_555 1_555 3_655
N3 Mo1 N1 110.5(13) 1_555 1_555 1_455
N3 Mo1 N3 179(4) 1_554 1_555 1_555
N3 Mo1 N2 83(3) 1_554 1_555 1_555
N3 Mo1 N1 68.8(10) 1_554 1_555 3_655
N3 Mo1 N1 68.8(10) 1_554 1_555 1_455
Zn1 Mo1 N3 89.4(14) 4_474 1_555 1_554
Zn1 Mo1 N3 89.4(18) 4_474 1_555 1_555
Zn1 Mo1 N2 148.2(5) 4_474 1_555 1_555
Zn1 Mo1 N1 90.5(16) 4_474 1_555 3_655
Zn1 Mo1 N1 34.9(14) 4_474 1_555 1_455
Zn1 Mo1 Zn1 61.8(4) 2_574 1_555 4_474
Zn1 Mo1 N3 89.4(14) 2_574 1_555 1_554
Zn1 Mo1 N3 89.4(18) 2_574 1_555 1_555
Zn1 Mo1 N2 148.2(5) 2_574 1_555 1_555
Zn1 Mo1 N1 34.9(14) 2_574 1_555 3_655
Zn1 Mo1 N1 90.5(16) 2_574 1_555 1_455
Zn1 N1 Zn1 111(2) 3_654 1_555 4_574
Mo1 N1 Zn1 111.8(18) 1_655 1_555 3_654
Mo1 N1 Zn1 108.0(16) 1_655 1_555 4_574
Zn2 N1 Mo1 107(2) 2_564 1_555 1_655
Zn2 N1 Zn1 112.9(18) 2_564 1_555 3_654
Zn2 N1 Zn1 105.3(16) 2_564 1_555 4_574
N2 N1 Zn2 74.0(16) 2_564 1_555 2_564
N2 N1 Mo1 128(2) 2_564 1_555 1_655
N2 N1 Zn1 38.9(13) 2_564 1_555 3_654
N2 N1 Zn1 122(2) 2_564 1_555 4_574
N3 N1 N2 68.1(14) 1_654 1_555 2_564
N3 N1 Zn2 127(2) 1_654 1_555 2_564
N3 N1 Mo1 72.0(16) 1_654 1_555 1_655
N3 N1 Zn1 39.8(13) 1_654 1_555 3_654
N3 N1 Zn1 125(2) 1_654 1_555 4_574
N2 N1 N3 94(2) 1_665 1_555 1_654
N2 N1 N2 129(3) 1_665 1_555 2_564
N2 N1 Zn2 138(2) 1_665 1_555 2_564
N2 N1 Mo1 85.4(15) 1_665 1_555 1_655
N2 N1 Zn1 98(2) 1_665 1_555 3_654
N2 N1 Zn1 34.3(12) 1_665 1_555 4_574
N3 N1 N2 63.1(14) 2_574 1_555 1_665
N3 N1 N3 129(3) 2_574 1_555 1_654
N3 N1 N2 90.8(17) 2_574 1_555 2_564
N3 N1 Zn2 85.5(17) 2_574 1_555 2_564
N3 N1 Mo1 141(2) 2_574 1_555 1_655
N3 N1 Zn1 95(2) 2_574 1_555 3_654
N3 N1 Zn1 33.9(13) 2_574 1_555 4_574
Zn1 N2 Zn1 125(3) 4_464 1_555 2_564
Mo1 N2 Zn1 114.0(16) 1_555 1_555 4_464
Mo1 N2 Zn1 114.0(16) 1_555 1_555 2_564
Zn2 N2 Mo1 94(3) 1_554 1_555 1_555
Zn2 N2 Zn1 101(3) 1_554 1_555 4_464
Zn2 N2 Zn1 101(3) 1_554 1_555 2_564
N1 N2 Zn2 142.2(15) 2_565 1_555 1_554
N1 N2 Mo1 99(3) 2_565 1_555 1_555
N1 N2 Zn1 41.6(17) 2_565 1_555 4_464
N1 N2 Zn1 106(3) 2_565 1_555 2_564
N1 N2 N1 70(2) 4_465 1_555 2_565
N1 N2 Zn2 142.2(15) 4_465 1_555 1_554
N1 N2 Mo1 99(3) 4_465 1_555 1_555
N1 N2 Zn1 106(3) 4_465 1_555 4_464
N1 N2 Zn1 41.6(17) 4_465 1_555 2_564
Zn2 N2 N1 40.5(13) 1_555 1_555 4_465
Zn2 N2 N1 40.5(13) 1_555 1_555 2_565
Zn2 N2 Zn2 174(2) 1_555 1_555 1_554
Zn2 N2 Mo1 79(2) 1_555 1_555 1_555
Zn2 N2 Zn1 82(3) 1_555 1_555 4_464
Zn2 N2 Zn1 82(3) 1_555 1_555 2_564
N1 N2 Zn2 100.2(19) 3_645 1_555 1_555
N1 N2 N1 65.1(13) 3_645 1_555 4_465
N1 N2 N1 100.7(18) 3_645 1_555 2_565
N1 N2 Zn2 85(2) 3_645 1_555 1_554
N1 N2 Mo1 148.0(10) 3_645 1_555 1_555
N1 N2 Zn1 97(2) 3_645 1_555 4_464
N1 N2 Zn1 35.9(13) 3_645 1_555 2_564
N1 N2 N1 63.9(19) 1_445 1_555 3_645
N1 N2 Zn2 100.2(19) 1_445 1_555 1_555
N1 N2 N1 100.7(18) 1_445 1_555 4_465
N1 N2 N1 65.1(13) 1_445 1_555 2_565
N1 N2 Zn2 85(2) 1_445 1_555 1_554
N1 N2 Mo1 148.0(10) 1_445 1_555 1_555
N1 N2 Zn1 35.9(13) 1_445 1_555 4_464
N1 N2 Zn1 97(2) 1_445 1_555 2_564
Zn1 N3 Zn1 117(4) 1_555 1_555 3_555
Zn2 N3 Zn1 116(2) 1_555 1_555 1_555
Zn2 N3 Zn1 116(2) 1_555 1_555 3_555
Mo1 N3 Zn2 102(3) 1_555 1_555 1_555
Mo1 N3 Zn1 101(3) 1_555 1_555 1_555
Mo1 N3 Zn1 101(3) 1_555 1_555 3_555
N1 N3 Mo1 141.5(18) 1_456 1_555 1_555
N1 N3 Zn2 97(3) 1_456 1_555 1_555
N1 N3 Zn1 100(3) 1_456 1_555 1_555
N1 N3 Zn1 40.1(15) 1_456 1_555 3_555
N1 N3 N1 66(2) 3_656 1_555 1_456
N1 N3 Mo1 141.5(18) 3_656 1_555 1_555
N1 N3 Zn2 97(3) 3_656 1_555 1_555
N1 N3 Zn1 40.1(15) 3_656 1_555 1_555
N1 N3 Zn1 100(3) 3_656 1_555 3_555
Mo1 N3 N1 39.2(12) 1_556 1_555 3_656
Mo1 N3 N1 39.2(12) 1_556 1_555 1_456
Mo1 N3 Mo1 179(4) 1_556 1_555 1_555
Mo1 N3 Zn2 76(2) 1_556 1_555 1_555
Mo1 N3 Zn1 79(2) 1_556 1_555 1_555
Mo1 N3 Zn1 79(2) 1_556 1_555 3_555
N1 N3 Mo1 97(2) 2_575 1_555 1_556
N1 N3 N1 96(2) 2_575 1_555 3_656
N1 N3 N1 62.5(16) 2_575 1_555 1_456
N1 N3 Mo1 85(2) 2_575 1_555 1_555
N1 N3 Zn2 148.4(11) 2_575 1_555 1_555
N1 N3 Zn1 93(3) 2_575 1_555 1_555
N1 N3 Zn1 33.5(17) 2_575 1_555 3_555
N1 N3 N1 62(2) 4_475 1_555 2_575
N1 N3 Mo1 97(2) 4_475 1_555 1_556
N1 N3 N1 62.5(16) 4_475 1_555 3_656
N1 N3 N1 96(2) 4_475 1_555 1_456
N1 N3 Mo1 85(2) 4_475 1_555 1_555
N1 N3 Zn2 148.4(11) 4_475 1_555 1_555
N1 N3 Zn1 33.5(17) 4_475 1_555 1_555
N1 N3 Zn1 93(3) 4_475 1_555 3_555

loop_
_geom_bond_atom_site_label_1
_geom_bond_atom_site_label_2
_geom_bond_distance
_geom_bond_site_symmetry_1
_geom_bond_site_symmetry_2
Zn1 N2 1.84(3) 1_555 2_565
Zn1 N1 1.91(6) 1_555 4_475
Zn1 N3 1.93(4) 1_555 1_555
Zn1 N1 1.943(17) 1_555 3_656
Zn1 Zn2 3.16(2) 1_555 1_565
Zn1 Mo1 3.175(18) 1_555 2_575
Zn1 Zn2 3.176(13) 1_555 2_564
Zn1 Zn1 3.182(17) 1_555 2_574
Zn1 Zn1 3.182(17) 1_555 2_575
Zn2 N1 2.06(4) 1_555 4_465
Zn2 N1 2.06(4) 1_555 2_565
Zn2 N3 2.09(8) 1_555 1_555
Zn2 N2 2.27(9) 1_555 1_556
Zn2 N2 3.05(9) 1_555 1_555
Zn2 Zn1 3.16(2) 1_555 1_545
Zn2 Zn1 3.16(2) 1_555 3_545
Zn2 Zn1 3.176(13) 1_555 4_465
Zn2 Zn1 3.176(13) 1_555 2_565
Mo1 N1 2.01(4) 1_555 1_455
Mo1 N1 2.01(4) 1_555 3_655
Mo1 N2 2.17(5) 1_555 1_555
Mo1 N3 2.28(8) 1_555 1_555
Mo1 N3 3.03(8) 1_555 1_554
Mo1 Zn1 3.175(18) 1_555 4_474
Mo1 Zn1 3.175(18) 1_555 2_574
N1 Zn1 1.91(6) 1_555 4_574
N1 Zn1 1.943(17) 1_555 3_654
N1 Mo1 2.01(4) 1_555 1_655
N1 Zn2 2.06(4) 1_555 2_564
N1 N2 2.89(7) 1_555 2_564
N1 N3 2.97(7) 1_555 1_654
N1 N2 3.07(7) 1_555 1_665
N1 N3 3.20(9) 1_555 2_574
N2 Zn1 1.84(3) 1_555 2_564
N2 Zn1 1.84(3) 1_555 4_464
N2 Mo1 2.17(5) 1_555 1_555
N2 Zn2 2.27(9) 1_555 1_554
N2 N1 2.89(7) 1_555 2_565
N2 N1 2.89(7) 1_555 4_465
N2 Zn2 3.05(9) 1_555 1_555
N2 N1 3.07(7) 1_555 3_645
N2 N1 3.07(7) 1_555 1_445
N3 Zn1 1.93(4) 1_555 3_555
N3 Zn1 1.93(4) 1_555 1_555
N3 Zn2 2.09(8) 1_555 1_555
N3 Mo1 2.28(8) 1_555 1_555
N3 N1 2.97(7) 1_555 1_456
N3 N1 2.97(7) 1_555 3_656
N3 Mo1 3.03(8) 1_555 1_556
N3 N1 3.20(9) 1_555 2_575
N3 N1 3.20(9) 1_555 4_475
